data_7045960
loop_
_publ_author_name
'Gavrikov, Andrey V.'
'Efimov, Nikolay N.'
'Ilyukhin, Andrey B.'
'Dobrokhotova, Zhanna V.'
'Novotortsev, Vladimir M.'

_publ_section_title
;
 Yb<sup>3+</sup> can be much better than Dy<sup>3+</sup>: SMM properties
 and controllable self-assembly of novel lanthanide
 3,5-dinitrobenzoate-acetylacetonate complexes.
;
_journal_issue 17
_journal_name_full 'Dalton transactions (Cambridge, England : 2003)'
_journal_page_first 6199
_journal_page_last 6209
_journal_paper_doi 10.1039/c8dt00624e
_journal_volume 47
_journal_year 2018
_chemical_formula_moiety 'C38 H50 Dy2 N4 O24'
_chemical_formula_sum 'C38 H50 Dy2 N4 O24'
_chemical_formula_weight 1271.82
_space_group_IT_number 2
_space_group_name_Hall '-P 1'
_space_group_name_H-M_alt 'P -1'
_symmetry_cell_setting triclinic
_symmetry_Int_Tables_number 2
_symmetry_space_group_name_Hall '-P 1'
_symmetry_space_group_name_H-M 'P -1'
_atom_sites_solution_hydrogens mixed
_audit_conform_dict_location ftp://ftp.iucr.org/pub/cif_core.dic
_audit_conform_dict_name cif_core.dic
_audit_conform_dict_version 2.4.3
_audit_creation_date 2017-05-20T08:30:12-00:00
_audit_creation_method 'WinGX routine CIF_UPDATE'
_audit_update_record
;
2017-06-08 deposited with the CCDC.
2018-04-02 downloaded from the CCDC.
;
_cell_angle_alpha 69.446(6)
_cell_angle_beta 89.417(6)
_cell_angle_gamma 74.285(6)
_cell_formula_units_Z 1
_cell_length_a 8.2404(14)
_cell_length_b 12.026(2)
_cell_length_c 13.259(2)
_cell_measurement_reflns_used 1901
_cell_measurement_temperature 150(2)
_cell_measurement_theta_max 20.83
_cell_measurement_theta_min 2.73
_cell_volume 1179.1(3)
_computing_cell_refinement 'Bruker SAINT'
_computing_data_collection 'Bruker APEX2'
_computing_data_reduction 'Bruker SAINT'
_computing_molecular_graphics 'Bruker SHELXTL'
_computing_publication_material 'Bruker SHELXTL'
_computing_structure_refinement 'SHELXL-2016/6 (Sheldrick, 2016)'
_computing_structure_solution 'SHELXS-2016 (Sheldrick, 2015)'
_diffrn_ambient_temperature 150(2)
_diffrn_measured_fraction_theta_full 0.998
_diffrn_measured_fraction_theta_max 0.984
_diffrn_measurement_device_type 'Bruker APEX-II CCD'
_diffrn_measurement_method '\f and \w scans'
_diffrn_radiation_monochromator graphite
_diffrn_radiation_type MoK\a
_diffrn_radiation_wavelength 0.71073
_diffrn_reflns_av_R_equivalents 0.0576
_diffrn_reflns_av_unetI/netI 0.1112
_diffrn_reflns_Laue_measured_fraction_full 0.998
_diffrn_reflns_Laue_measured_fraction_max 0.984
_diffrn_reflns_limit_h_max 10
_diffrn_reflns_limit_h_min -10
_diffrn_reflns_limit_k_max 14
_diffrn_reflns_limit_k_min -14
_diffrn_reflns_limit_l_max 13
_diffrn_reflns_limit_l_min -16
_diffrn_reflns_number 9572
_diffrn_reflns_point_group_measured_fraction_full 0.998
_diffrn_reflns_point_group_measured_fraction_max 0.984
_diffrn_reflns_theta_full 25.242
_diffrn_reflns_theta_max 26.324
_diffrn_reflns_theta_min 2.579
_diffrn_standards_number 0
_exptl_absorpt_coefficient_mu 3.234
_exptl_absorpt_correction_T_max 0.7454
_exptl_absorpt_correction_T_min 0.5481
_exptl_absorpt_correction_type multi-scan
_exptl_absorpt_process_details 'SADABS (Sheldrick, 2003)'
_exptl_crystal_colour yellow
_exptl_crystal_density_diffrn 1.791
_exptl_crystal_description needle
_exptl_crystal_F_000 630
_exptl_crystal_preparation ', Magnetic properties'
_exptl_crystal_size_max 0.35
_exptl_crystal_size_mid 0.02
_exptl_crystal_size_min 0.02
_refine_diff_density_max 2.229
_refine_diff_density_min -1.604
_refine_diff_density_rms 0.19
_refine_ls_extinction_method none
_refine_ls_goodness_of_fit_ref 1.016
_refine_ls_hydrogen_treatment constr
_refine_ls_matrix_type full
_refine_ls_number_parameters 344
_refine_ls_number_reflns 4726
_refine_ls_number_restraints 33
_refine_ls_restrained_S_all 1.109
_refine_ls_R_factor_all 0.0872
_refine_ls_R_factor_gt 0.0531
_refine_ls_shift/su_max 0.001
_refine_ls_shift/su_mean 0
_refine_ls_structure_factor_coef Fsqd
_refine_ls_weighting_details 'w=1/[\s^2^(Fo^2^)+(0.0400P)^2^] where P=(Fo^2^+2Fc^2^)/3'
_refine_ls_weighting_scheme calc
_refine_ls_wR_factor_gt 0.0955
_refine_ls_wR_factor_ref 0.1068
_reflns_Friedel_coverage 0
_reflns_number_gt 3424
_reflns_number_total 4726
_reflns_threshold_expression 'I > 2\s(I)'
_cod_data_source_file c8dt00624e2.cif
_cod_data_source_block 4
_cod_depositor_comments 'Adding full bibliography for 7045960--7045964.cif.'
_cod_database_code 7045960

loop_
_symmetry_equiv_pos_as_xyz
'x, y, z'
'-x, -y, -z'

loop_
_atom_site_label
_atom_site_type_symbol
_atom_site_fract_x
_atom_site_fract_y
_atom_site_fract_z
_atom_site_U_iso_or_equiv
_atom_site_adp_type
_atom_site_occupancy
_atom_site_site_symmetry_order
_atom_site_calc_flag
_atom_site_refinement_flags_posn
_atom_site_refinement_flags_adp
_atom_site_refinement_flags_occupancy
_atom_site_disorder_assembly
_atom_site_disorder_group
Dy1 Dy 0.27401(4) -0.12977(4) 0.45430(3) 0.02505(13) Uani 1 1 d . . . . .
O1 O 0.0823(7) 0.0554(5) 0.3440(4) 0.0388(15) Uani 1 1 d . . . . .
O2 O -0.1677(6) 0.1575(5) 0.3772(4) 0.0338(14) Uani 1 1 d . . . . .
O3 O 0.177(5) 0.154(4) -0.043(3) 0.062(9) Uani 0.58 1 d . U P A 1
O4 O 0.131(5) 0.345(2) -0.135(3) 0.054(6) Uani 0.58 1 d . U P A 1
O32 O 0.215(7) 0.179(6) -0.039(5) 0.077(16) Uani 0.42 1 d . U P A 2
O42 O 0.102(7) 0.386(3) -0.142(4) 0.055(9) Uani 0.42 1 d . U P A 2
O5 O -0.4716(8) 0.5551(6) 0.0988(6) 0.063(2) Uani 1 1 d . . . . .
O6 O -0.3492(9) 0.6297(6) -0.0442(5) 0.071(2) Uani 1 1 d . . . . .
O7 O 0.5349(6) -0.2108(5) 0.5613(4) 0.0311(13) Uani 1 1 d . . . . .
O8 O 0.3304(6) -0.3415(5) 0.5232(4) 0.0348(14) Uani 1 1 d . . . . .
O9 O 0.4593(6) -0.0330(5) 0.3428(4) 0.0328(13) Uani 1 1 d . . . . .
O10 O 0.2762(7) -0.1753(5) 0.3004(4) 0.0387(14) Uani 1 1 d . . . . .
N1 N 0.1137(11) 0.2713(9) -0.0581(7) 0.055(2) Uani 1 1 d . . . . .
N2 N -0.3590(10) 0.5462(7) 0.0397(6) 0.052(2) Uani 1 1 d . . . . .
C1 C -0.0521(9) 0.1395(7) 0.3182(6) 0.0258(18) Uani 1 1 d . . . . .
C2 C -0.0813(8) 0.2321(6) 0.2027(6) 0.0210(16) Uani 1 1 d . . . . .
C3 C 0.0252(9) 0.2076(7) 0.1285(6) 0.0285(18) Uani 1 1 d . . . . .
H3A H 0.112847 0.131775 0.147456 0.034 Uiso 1 1 calc R U . . .
C4 C 0.0020(10) 0.2963(8) 0.0247(6) 0.036(2) Uani 1 1 d . . . . .
C5 C -0.1207(10) 0.4071(8) -0.0053(6) 0.038(2) Uani 1 1 d . . . . .
H5A H -0.132254 0.468045 -0.075747 0.046 Uiso 1 1 calc R U . . .
C6 C -0.2256(10) 0.4258(7) 0.0705(6) 0.034(2) Uani 1 1 d . . . . .
C7 C -0.2100(9) 0.3417(7) 0.1744(6) 0.0269(18) Uani 1 1 d . . . . .
H7A H -0.285769 0.358443 0.225189 0.032 Uiso 1 1 calc R U . . .
C8 C 0.7750(11) -0.3245(8) 0.6874(7) 0.049(2) Uani 1 1 d . . . . .
H8A H 0.746994 -0.277543 0.735579 0.073 Uiso 1 1 calc R U . . .
H8B H 0.847986 -0.288881 0.634238 0.073 Uiso 1 1 calc R U . . .
H8C H 0.834322 -0.411125 0.729948 0.073 Uiso 1 1 calc R U . . .
C9 C 0.6176(9) -0.3182(7) 0.6305(6) 0.0312(19) Uani 1 1 d . . . . .
C10 C 0.5661(10) -0.4239(7) 0.6510(6) 0.033(2) Uani 1 1 d . . . . .
H10A H 0.633033 -0.497745 0.705062 0.04 Uiso 1 1 calc R U . . .
C11 C 0.4265(10) -0.4320(7) 0.6002(6) 0.033(2) Uani 1 1 d . . . . .
C12 C 0.3829(11) -0.5526(7) 0.6336(8) 0.046(2) Uani 1 1 d . . . . .
H12A H 0.29864 -0.547974 0.579517 0.069 Uiso 1 1 calc R U . . .
H12B H 0.336407 -0.568703 0.70396 0.069 Uiso 1 1 calc R U . . .
H12C H 0.485197 -0.619885 0.639173 0.069 Uiso 1 1 calc R U . . .
C13 C 0.5959(11) 0.0764(9) 0.1979(7) 0.053(3) Uani 1 1 d . . . . .
H13A H 0.59476 0.09889 0.119267 0.08 Uiso 1 1 calc R U . . .
H13B H 0.711966 0.033392 0.231478 0.08 Uiso 1 1 calc R U . . .
H13C H 0.553064 0.151598 0.214795 0.08 Uiso 1 1 calc R U . . .
C14 C 0.4843(10) -0.0080(8) 0.2412(7) 0.041(2) Uani 1 1 d . . . . .
C15 C 0.4196(11) -0.0535(8) 0.1742(7) 0.041(2) Uani 1 1 d . . . . .
H15A H 0.444917 -0.027951 0.100913 0.049 Uiso 1 1 calc R U . . .
C16 C 0.3200(10) -0.1340(8) 0.2055(7) 0.042(2) Uani 1 1 d . . . . .
C17 C 0.2586(12) -0.1791(9) 0.1229(7) 0.056(3) Uani 1 1 d . . . . .
H17A H 0.225067 -0.254338 0.160779 0.083 Uiso 1 1 calc R U . . .
H17B H 0.349985 -0.197354 0.07817 0.083 Uiso 1 1 calc R U . . .
H17C H 0.161126 -0.114595 0.076725 0.083 Uiso 1 1 calc R U . . .
O11 O 0.3056(6) 0.0335(4) 0.5153(4) 0.0262(12) Uani 1 1 d . . . . .
H1 H 0.323134 0.094853 0.481675 0.031 Uiso 1 1 d R U . . .
H2 H 0.369534 0.017153 0.576974 0.031 Uiso 1 1 d R U . . .
O12 O 0.0020(6) -0.1722(5) 0.4409(4) 0.0379(14) Uani 1 1 d D . . . .
H3 H -0.092196 -0.121582 0.455795 0.045 Uiso 1 1 d R U . B .
C18 C -0.071(2) -0.2212(14) 0.3626(14) 0.044(5) Uani 0.5 1 d D . P B 1
H18A H -0.194718 -0.206577 0.366361 0.053 Uiso 0.5 1 calc R U P B 1
H18B H -0.050418 -0.177287 0.2873 0.053 Uiso 0.5 1 calc R U P B 1
C19 C 0.017(3) -0.3597(16) 0.3965(17) 0.068(7) Uani 0.5 1 d D . P B 1
H19A H -0.02631 -0.392195 0.347366 0.102 Uiso 0.5 1 calc R U P B 1
H19B H -0.006535 -0.402623 0.470564 0.102 Uiso 0.5 1 calc R U P B 1
H19C H 0.139032 -0.373352 0.393373 0.102 Uiso 0.5 1 calc R U P B 1
C182 C -0.025(7) -0.287(3) 0.417(4) 0.051(9) Uiso 0.24 1 d D U P B 2
H18C H 0.084578 -0.343754 0.41174 0.061 Uiso 0.24 1 calc R U P B 2
H18D H -0.084613 -0.334616 0.474072 0.061 Uiso 0.24 1 calc R U P B 2
C192 C -0.133(5) -0.229(4) 0.309(3) 0.051(9) Uiso 0.24 1 d D U P B 2
H19D H -0.155732 -0.294082 0.287594 0.076 Uiso 0.24 1 calc R U P B 2
H19E H -0.240331 -0.172942 0.315186 0.076 Uiso 0.24 1 calc R U P B 2
H19F H -0.07229 -0.182019 0.253278 0.076 Uiso 0.24 1 calc R U P B 2
C183 C -0.048(6) -0.274(3) 0.437(3) 0.052(9) Uiso 0.26 1 d D U P B 3
H18E H -0.172661 -0.253498 0.435564 0.063 Uiso 0.26 1 calc R U P B 3
H18F H 0.000339 -0.345709 0.504212 0.063 Uiso 0.26 1 calc R U P B 3
C193 C 0.006(6) -0.311(4) 0.341(3) 0.052(9) Uiso 0.26 1 d D U P B 3
H19G H -0.033422 -0.381764 0.344302 0.078 Uiso 0.26 1 calc R U P B 3
H19H H -0.043563 -0.240986 0.273764 0.078 Uiso 0.26 1 calc R U P B 3
H19I H 0.129751 -0.333365 0.342537 0.078 Uiso 0.26 1 calc R U P B 3

loop_
_atom_site_aniso_label
_atom_site_aniso_U_11
_atom_site_aniso_U_22
_atom_site_aniso_U_33
_atom_site_aniso_U_23
_atom_site_aniso_U_13
_atom_site_aniso_U_12
Dy1 0.0199(2) 0.0248(2) 0.0185(2) 0.00253(14) 0.00271(13) -0.00110(14)
O1 0.034(3) 0.029(3) 0.028(3) 0.010(3) -0.006(3) 0.003(3)
O2 0.037(3) 0.043(4) 0.013(3) -0.002(3) 0.010(2) -0.009(3)
O3 0.060(17) 0.074(19) 0.039(12) -0.023(13) 0.006(11) 0.004(11)
O4 0.072(14) 0.033(14) 0.027(9) 0.008(12) 0.023(9) 0.006(12)
O32 0.06(2) 0.06(2) 0.06(2) 0.012(16) 0.039(19) 0.016(17)
O42 0.08(2) 0.032(19) 0.024(13) 0.004(16) 0.027(13) 0.009(16)
O5 0.053(4) 0.048(4) 0.060(5) -0.008(4) 0.006(4) 0.015(3)
O6 0.088(5) 0.041(4) 0.039(4) 0.020(3) -0.006(4) 0.007(4)
O7 0.023(3) 0.031(3) 0.026(3) 0.003(3) 0.003(2) -0.004(2)
O8 0.032(3) 0.027(3) 0.035(3) -0.003(3) 0.004(3) -0.004(3)
O9 0.032(3) 0.043(3) 0.020(3) -0.003(3) 0.010(2) -0.016(3)
O10 0.044(3) 0.036(3) 0.029(3) -0.007(3) 0.006(3) -0.006(3)
N1 0.050(6) 0.073(7) 0.026(5) -0.011(5) 0.006(4) -0.003(5)
N2 0.053(5) 0.036(5) 0.040(5) 0.005(4) -0.010(4) 0.007(4)
C1 0.025(4) 0.026(4) 0.021(4) -0.001(3) -0.002(4) -0.010(4)
C2 0.023(4) 0.018(4) 0.017(4) 0.000(3) 0.000(3) -0.006(3)
C3 0.022(4) 0.029(5) 0.023(4) 0.000(4) -0.001(3) -0.001(3)
C4 0.032(5) 0.050(6) 0.018(4) -0.005(4) 0.006(4) -0.010(4)
C5 0.039(5) 0.045(6) 0.015(4) 0.006(4) -0.006(4) -0.007(4)
C6 0.034(5) 0.024(4) 0.029(5) -0.001(4) -0.003(4) 0.003(4)
C7 0.025(4) 0.024(4) 0.025(4) -0.004(4) 0.002(3) -0.002(3)
C8 0.053(6) 0.035(5) 0.042(6) 0.007(4) -0.010(5) -0.013(5)
C9 0.025(4) 0.031(5) 0.024(4) 0.001(4) -0.003(3) 0.001(4)
C10 0.035(5) 0.022(4) 0.025(5) 0.007(4) -0.001(4) 0.002(4)
C11 0.034(5) 0.026(5) 0.026(5) -0.003(4) 0.016(4) -0.001(4)
C12 0.042(5) 0.028(5) 0.066(7) -0.016(5) 0.010(5) -0.008(4)
C13 0.052(6) 0.072(7) 0.028(5) -0.003(5) 0.011(4) -0.024(5)
C14 0.024(4) 0.048(6) 0.032(5) 0.000(4) 0.005(4) 0.000(4)
C15 0.051(6) 0.056(6) 0.019(5) -0.012(4) 0.010(4) -0.021(5)
C16 0.035(5) 0.034(5) 0.036(6) -0.007(4) -0.002(4) 0.016(4)
C17 0.071(7) 0.060(7) 0.035(6) -0.019(5) 0.008(5) -0.015(6)
O11 0.026(3) 0.025(3) 0.014(3) 0.006(2) 0.001(2) -0.002(2)
O12 0.023(3) 0.039(4) 0.048(4) -0.017(3) 0.008(3) -0.003(3)
C18 0.038(11) 0.025(10) 0.055(14) -0.005(10) 0.027(10) 0.000(9)
C19 0.087(17) 0.062(16) 0.038(13) -0.021(12) 0.012(13) 0.010(13)

loop_
_atom_type_symbol
_atom_type_description
_atom_type_scat_dispersion_real
_atom_type_scat_dispersion_imag
_atom_type_scat_source
C C 0.0033 0.0016 'International Tables Vol C Tables 4.2.6.8 and 6.1.1.4'
H H 0 0 'International Tables Vol C Tables 4.2.6.8 and 6.1.1.4'
N N 0.0061 0.0033 'International Tables Vol C Tables 4.2.6.8 and 6.1.1.4'
O O 0.0106 0.006 'International Tables Vol C Tables 4.2.6.8 and 6.1.1.4'
Dy Dy -0.1892 4.4098 'International Tables Vol C Tables 4.2.6.8 and 6.1.1.4'

loop_
_geom_angle_atom_site_label_1
_geom_angle_atom_site_label_2
_geom_angle_atom_site_label_3
_geom_angle
_geom_angle_site_symmetry_1
_geom_angle_site_symmetry_3
O10 Dy1 O8 77.94(19) . .
O10 Dy1 O1 82.49(19) . .
O8 Dy1 O1 144.67(19) . .
O10 Dy1 O2 145.94(19) . 2_556
O8 Dy1 O2 79.87(18) . 2_556
O1 Dy1 O2 101.81(18) . 2_556
O10 Dy1 O7 114.84(18) . .
O8 Dy1 O7 72.58(18) . .
O1 Dy1 O7 142.75(19) . .
O2 Dy1 O7 82.14(17) 2_556 .
O10 Dy1 O9 72.75(19) . .
O8 Dy1 O9 121.19(18) . .
O1 Dy1 O9 79.42(18) . .
O2 Dy1 O9 141.30(19) 2_556 .
O7 Dy1 O9 75.41(17) . .
O10 Dy1 O11 140.49(18) . .
O8 Dy1 O11 137.86(17) . .
O1 Dy1 O11 72.63(18) . .
O2 Dy1 O11 70.82(17) 2_556 .
O7 Dy1 O11 73.96(17) . .
O9 Dy1 O11 72.86(17) . .
O10 Dy1 O12 75.78(19) . .
O8 Dy1 O12 74.00(18) . .
O1 Dy1 O12 72.82(18) . .
O2 Dy1 O12 73.45(18) 2_556 .
O7 Dy1 O12 141.40(18) . .
O9 Dy1 O12 140.19(18) . .
O11 Dy1 O12 122.79(16) . .
O10 Dy1 Dy1 120.34(13) . 2_556
O8 Dy1 Dy1 118.02(12) . 2_556
O1 Dy1 Dy1 50.49(13) . 2_556
O2 Dy1 Dy1 51.57(12) 2_556 2_556
O7 Dy1 Dy1 124.82(13) . 2_556
O9 Dy1 Dy1 120.79(13) . 2_556
O11 Dy1 Dy1 64.39(10) . 2_556
O12 Dy1 Dy1 58.41(13) . 2_556
C1 O1 Dy1 156.2(5) . .
C1 O2 Dy1 152.8(5) . 2_556
C9 O7 Dy1 135.3(5) . .
C11 O8 Dy1 137.0(5) . .
C14 O9 Dy1 133.5(5) . .
C16 O10 Dy1 137.1(6) . .
O4 N1 O3 120(3) . .
O32 N1 O42 129(4) . .
O4 N1 C4 124.7(16) . .
O32 N1 C4 121(3) . .
O3 N1 C4 115(2) . .
O42 N1 C4 107.6(18) . .
O5 N2 O6 124.4(8) . .
O5 N2 C6 117.6(7) . .
O6 N2 C6 118.0(8) . .
O1 C1 O2 126.9(7) . .
O1 C1 C2 117.2(7) . .
O2 C1 C2 115.9(7) . .
C3 C2 C7 120.6(7) . .
C3 C2 C1 119.2(6) . .
C7 C2 C1 120.2(7) . .
C2 C3 C4 118.4(7) . .
C2 C3 H3A 120.8 . .
C4 C3 H3A 120.8 . .
C5 C4 C3 122.6(7) . .
C5 C4 N1 117.8(7) . .
C3 C4 N1 119.6(8) . .
C6 C5 C4 116.7(7) . .
C6 C5 H5A 121.6 . .
C4 C5 H5A 121.6 . .
C5 C6 C7 123.5(7) . .
C5 C6 N2 117.5(7) . .
C7 C6 N2 119.0(7) . .
C6 C7 C2 118.1(7) . .
C6 C7 H7A 120.9 . .
C2 C7 H7A 120.9 . .
C9 C8 H8A 109.5 . .
C9 C8 H8B 109.5 . .
H8A C8 H8B 109.5 . .
C9 C8 H8C 109.5 . .
H8A C8 H8C 109.5 . .
H8B C8 H8C 109.5 . .
O7 C9 C10 123.2(7) . .
O7 C9 C8 116.6(7) . .
C10 C9 C8 120.3(7) . .
C11 C10 C9 126.1(7) . .
C11 C10 H10A 116.9 . .
C9 C10 H10A 116.9 . .
O8 C11 C10 123.4(7) . .
O8 C11 C12 116.5(8) . .
C10 C11 C12 120.1(7) . .
C11 C12 H12A 109.5 . .
C11 C12 H12B 109.5 . .
H12A C12 H12B 109.5 . .
C11 C12 H12C 109.5 . .
H12A C12 H12C 109.5 . .
H12B C12 H12C 109.5 . .
C14 C13 H13A 109.5 . .
C14 C13 H13B 109.5 . .
H13A C13 H13B 109.5 . .
C14 C13 H13C 109.5 . .
H13A C13 H13C 109.5 . .
H13B C13 H13C 109.5 . .
O9 C14 C15 124.9(8) . .
O9 C14 C13 115.5(8) . .
C15 C14 C13 119.7(8) . .
C14 C15 C16 124.8(8) . .
C14 C15 H15A 117.6 . .
C16 C15 H15A 117.6 . .
O10 C16 C15 124.3(9) . .
O10 C16 C17 116.2(8) . .
C15 C16 C17 119.5(8) . .
C16 C17 H17A 109.5 . .
C16 C17 H17B 109.5 . .
H17A C17 H17B 109.5 . .
C16 C17 H17C 109.5 . .
H17A C17 H17C 109.5 . .
H17B C17 H17C 109.5 . .
Dy1 O11 H1 128.1 . .
Dy1 O11 H2 122.5 . .
H1 O11 H2 97.7 . .
C183 O12 Dy1 135.0(19) . .
C18 O12 Dy1 131.4(7) . .
C182 O12 Dy1 126(2) . .
C183 O12 H3 105.5 . .
C18 O12 H3 103.3 . .
C182 O12 H3 116 . .
Dy1 O12 H3 118 . .
C19 C18 O12 108.2(15) . .
C19 C18 H18A 110.1 . .
O12 C18 H18A 110.1 . .
C19 C18 H18B 110.1 . .
O12 C18 H18B 110.1 . .
H18A C18 H18B 108.4 . .
C18 C19 H19A 109.5 . .
C18 C19 H19B 109.5 . .
H19A C19 H19B 109.5 . .
C18 C19 H19C 109.5 . .
H19A C19 H19C 109.5 . .
H19B C19 H19C 109.5 . .
C192 C182 O12 104(3) . .
C192 C182 H18C 110.9 . .
O12 C182 H18C 110.9 . .
C192 C182 H18D 110.9 . .
O12 C182 H18D 110.9 . .
H18C C182 H18D 108.9 . .
C182 C192 H19D 109.5 . .
C182 C192 H19E 109.5 . .
H19D C192 H19E 109.5 . .
C182 C192 H19F 109.5 . .
H19D C192 H19F 109.5 . .
H19E C192 H19F 109.5 . .
O12 C183 C193 115(2) . .
O12 C183 H18E 108.6 . .
C193 C183 H18E 108.6 . .
O12 C183 H18F 108.6 . .
C193 C183 H18F 108.6 . .
H18E C183 H18F 107.6 . .
C183 C193 H19G 109.5 . .
C183 C193 H19H 109.5 . .
H19G C193 H19H 109.5 . .
C183 C193 H19I 109.5 . .
H19G C193 H19I 109.5 . .
H19H C193 H19I 109.5 . .

loop_
_geom_bond_atom_site_label_1
_geom_bond_atom_site_label_2
_geom_bond_distance
_geom_bond_site_symmetry_2
Dy1 O10 2.290(6) .
Dy1 O8 2.296(5) .
Dy1 O1 2.334(5) .
Dy1 O2 2.337(5) 2_556
Dy1 O7 2.354(5) .
Dy1 O9 2.362(5) .
Dy1 O11 2.443(5) .
Dy1 O12 2.452(5) .
Dy1 Dy1 5.1490(10) 2_556
O1 C1 1.235(8) .
O2 C1 1.248(8) .
O3 N1 1.30(5) .
O4 N1 1.13(3) .
O32 N1 1.14(6) .
O42 N1 1.42(4) .
O5 N2 1.216(9) .
O6 N2 1.229(9) .
O7 C9 1.296(8) .
O8 C11 1.274(9) .
O9 C14 1.300(9) .
O10 C16 1.269(10) .
N1 C4 1.484(10) .
N2 C6 1.484(10) .
C1 C2 1.519(10) .
C2 C3 1.368(10) .
C2 C7 1.380(9) .
C3 C4 1.390(10) .
C3 H3A 0.95 .
C4 C5 1.365(11) .
C5 C6 1.358(11) .
C5 H5A 0.95 .
C6 C7 1.375(10) .
C7 H7A 0.95 .
C8 C9 1.477(11) .
C8 H8A 0.98 .
C8 H8B 0.98 .
C8 H8C 0.98 .
C9 C10 1.384(11) .
C10 C11 1.383(11) .
C10 H10A 0.95 .
C11 C12 1.502(10) .
C12 H12A 0.98 .
C12 H12B 0.98 .
C12 H12C 0.98 .
C13 C14 1.514(11) .
C13 H13A 0.98 .
C13 H13B 0.98 .
C13 H13C 0.98 .
C14 C15 1.372(12) .
C15 C16 1.387(12) .
C15 H15A 0.95 .
C16 C17 1.525(12) .
C17 H17A 0.98 .
C17 H17B 0.98 .
C17 H17C 0.98 .
O11 H1 0.7682 .
O11 H2 0.9086 .
O12 C183 1.405(19) .
O12 C18 1.555(14) .
O12 C182 1.598(18) .
O12 H3 0.9152 .
C18 C19 1.526(16) .
C18 H18A 0.99 .
C18 H18B 0.99 .
C19 H19A 0.98 .
C19 H19B 0.98 .
C19 H19C 0.98 .
C182 C192 1.52(2) .
C182 H18C 0.99 .
C182 H18D 0.99 .
C192 H19D 0.98 .
C192 H19E 0.98 .
C192 H19F 0.98 .
C183 C193 1.516(19) .
C183 H18E 0.99 .
C183 H18F 0.99 .
C193 H19G 0.98 .
C193 H19H 0.98 .
C193 H19I 0.98 .

loop_
_geom_hbond_atom_site_label_D
_geom_hbond_atom_site_label_H
_geom_hbond_atom_site_label_A
_geom_hbond_distance_DH
_geom_hbond_distance_HA
_geom_hbond_distance_DA
_geom_hbond_angle_DHA
_geom_hbond_site_symmetry_A
O11 H1 O7 0.77 1.99 2.698(7) 153.8 2_656
O11 H2 O9 0.91 1.86 2.712(7) 154.4 2_656
O12 H3 O11 0.92 1.9 2.812(7) 171.2 2_556
